data_4071671
loop_
_publ_author_name
'Kling, Christian'
'Ott, Holger'
'Schwab, Gerald'
'Stalke, Dietmar'

_publ_contact_author 'Prof. Dr. Dietmar Stalke'
_publ_section_title
;
 Heteroaromatic Substituted Phosphoranes with Enhanced Hemilabile
 Character
;
_journal_issue 19
_journal_name_full Organometallics
_journal_page_first 5038
_journal_paper_doi 10.1021/om800307d
_journal_volume 27
_journal_year 2008
_chemical_formula_sum 'C18 H16 N P Se'
_chemical_formula_weight 356.25
_chemical_name_common Se=P(Pic)Ph2
_chemical_name_systematic 'Diphenyl-(2-picolyl)phosphane selenide'
_space_group_IT_number 14
_symmetry_cell_setting monoclinic
_symmetry_space_group_name_Hall '-P 2yn'
_symmetry_space_group_name_H-M 'P 1 21/n 1'
_atom_sites_solution_hydrogens geom
_atom_sites_solution_primary direct
_atom_sites_solution_secondary difmap
_audit_creation_method SHELXL-97
_cell_angle_alpha 90.00
_cell_angle_beta 100.1020(10)
_cell_angle_gamma 90.00
_cell_formula_units_Z 4
_cell_length_a 12.6149(7)
_cell_length_b 7.2983(4)
_cell_length_c 17.4007(10)
_cell_measurement_reflns_used 21604
_cell_measurement_temperature 173(2)
_cell_measurement_theta_max 28.02
_cell_measurement_theta_min 2.19
_cell_volume 1577.20(15)
_computing_cell_refinement 'SAINT V7.23A'
_computing_data_collection 'APEX2 v2.0-2'
_computing_data_reduction 'SAINT V7.23A'
_computing_molecular_graphics 'XP in SHELXTL ver. 6.12'
_computing_publication_material 'XP in SHELXTL ver. 6.12'
_computing_structure_refinement 'SHELXL in SHELXTL ver. 6.12'
_computing_structure_solution 'SHELXS in SHELXTL ver. 6.12'
_diffrn_ambient_temperature 173(2)
_diffrn_measured_fraction_theta_full 0.999
_diffrn_measured_fraction_theta_max 0.999
_diffrn_measurement_device_type 'Bruker Smart Apex II with D8-Goniometer'
_diffrn_measurement_method 'omega scans'
_diffrn_radiation_monochromator graphite
_diffrn_radiation_source 'fine-focus sealed tube'
_diffrn_radiation_type MoK\a
_diffrn_radiation_wavelength 0.71073
_diffrn_reflns_av_R_equivalents 0.0247
_diffrn_reflns_av_sigmaI/netI 0.0108
_diffrn_reflns_limit_h_max 15
_diffrn_reflns_limit_h_min -15
_diffrn_reflns_limit_k_max 9
_diffrn_reflns_limit_k_min 0
_diffrn_reflns_limit_l_max 21
_diffrn_reflns_limit_l_min 0
_diffrn_reflns_number 37857
_diffrn_reflns_theta_full 26.37
_diffrn_reflns_theta_max 26.37
_diffrn_reflns_theta_min 2.38
_exptl_absorpt_coefficient_mu 2.474
_exptl_absorpt_correction_T_max 0.99
_exptl_absorpt_correction_T_min 0.74
_exptl_absorpt_correction_type empirical
_exptl_absorpt_process_details SADABS-2004/1
_exptl_crystal_colour colorless
_exptl_crystal_density_diffrn 1.500
_exptl_crystal_density_method 'not measured'
_exptl_crystal_description block
_exptl_crystal_F_000 720
_exptl_crystal_size_max 0.4
_exptl_crystal_size_mid 0.3
_exptl_crystal_size_min 0.3
_refine_diff_density_max 0.362
_refine_diff_density_min -0.282
_refine_diff_density_rms 0.057
_refine_ls_extinction_method none
_refine_ls_goodness_of_fit_ref 1.072
_refine_ls_hydrogen_treatment constr
_refine_ls_matrix_type full
_refine_ls_number_parameters 190
_refine_ls_number_reflns 3220
_refine_ls_number_restraints 0
_refine_ls_restrained_S_all 1.072
_refine_ls_R_factor_all 0.0189
_refine_ls_R_factor_gt 0.0179
_refine_ls_shift/su_max 0.002
_refine_ls_shift/su_mean 0.000
_refine_ls_structure_factor_coef Fsqd
_refine_ls_weighting_details 'calc w=1/[\s^2^(Fo^2^)+(0.0276P)^2^+0.6560P] where P=(Fo^2^+2Fc^2^)/3'
_refine_ls_weighting_scheme calc
_refine_ls_wR_factor_gt 0.0497
_refine_ls_wR_factor_ref 0.0502
_reflns_number_gt 3078
_reflns_number_total 3220
_reflns_threshold_expression >2sigma(I)
_cod_data_source_file om800307d_si_001.cif
_cod_data_source_block 2
_cod_original_sg_symbol_H-M P2(1)/n
_cod_database_code 4071671

loop_
_symmetry_equiv_pos_as_xyz
'x, y, z'
'-x+1/2, y+1/2, -z+1/2'
'-x, -y, -z'
'x-1/2, -y-1/2, z-1/2'

loop_
_atom_site_label
_atom_site_type_symbol
_atom_site_fract_x
_atom_site_fract_y
_atom_site_fract_z
_atom_site_U_iso_or_equiv
_atom_site_adp_type
_atom_site_occupancy
_atom_site_symmetry_multiplicity
_atom_site_calc_flag
_atom_site_refinement_flags
C1 C 0.61955(10) 0.75299(18) 0.65228(8) 0.0220(3) Uani 1 1 d .
C2 C 0.67722(12) 0.7560(2) 0.72836(9) 0.0286(3) Uani 1 1 d .
H2A H 0.6412 0.7832 0.7706 0.034 Uiso 1 1 calc R
C3 C 0.78664(12) 0.7197(2) 0.74270(10) 0.0356(4) Uani 1 1 d .
H3A H 0.8257 0.7231 0.7946 0.043 Uiso 1 1 calc R
C4 C 0.83911(12) 0.6784(2) 0.68138(11) 0.0355(4) Uani 1 1 d .
H4A H 0.9140 0.6519 0.6913 0.043 Uiso 1 1 calc R
C5 C 0.78288(13) 0.6755(2) 0.60576(11) 0.0367(4) Uani 1 1 d .
H5A H 0.8192 0.6471 0.5639 0.044 Uiso 1 1 calc R
C6 C 0.67306(12) 0.7142(2) 0.59071(9) 0.0305(3) Uani 1 1 d .
H6A H 0.6348 0.7142 0.5386 0.037 Uiso 1 1 calc R
C7 C 0.42712(10) 0.7227(2) 0.71872(8) 0.0215(3) Uani 1 1 d .
C8 C 0.36962(11) 0.8313(2) 0.76231(8) 0.0254(3) Uani 1 1 d .
H8A H 0.3591 0.9577 0.7502 0.031 Uiso 1 1 calc R
C9 C 0.32740(11) 0.7551(2) 0.82376(8) 0.0292(3) Uani 1 1 d .
H9A H 0.2872 0.8292 0.8531 0.035 Uiso 1 1 calc R
C10 C 0.34385(12) 0.5720(2) 0.84217(9) 0.0299(3) Uani 1 1 d .
H10A H 0.3152 0.5205 0.8843 0.036 Uiso 1 1 calc R
C11 C 0.40228(12) 0.4631(2) 0.79914(9) 0.0308(3) Uani 1 1 d .
H11A H 0.4138 0.3373 0.8120 0.037 Uiso 1 1 calc R
C12 C 0.44380(12) 0.5377(2) 0.73751(9) 0.0268(3) Uani 1 1 d .
H12A H 0.4836 0.4630 0.7080 0.032 Uiso 1 1 calc R
C13 C 0.41650(11) 0.6772(2) 0.55144(8) 0.0244(3) Uani 1 1 d .
H13A H 0.4530 0.7050 0.5069 0.029 Uiso 1 1 calc R
H13B H 0.4284 0.5459 0.5644 0.029 Uiso 1 1 calc R
C14 C 0.29756(11) 0.7105(2) 0.52707(8) 0.0231(3) Uani 1 1 d .
C15 C 0.25972(13) 0.8322(2) 0.46732(9) 0.0315(3) Uani 1 1 d .
H15A H 0.3084 0.8980 0.4417 0.038 Uiso 1 1 calc R
C16 C 0.14937(14) 0.8562(3) 0.44573(10) 0.0387(4) Uani 1 1 d .
H16A H 0.1211 0.9376 0.4046 0.046 Uiso 1 1 calc R
C17 C 0.08139(12) 0.7600(3) 0.48497(10) 0.0382(4) Uani 1 1 d .
H17A H 0.0055 0.7743 0.4718 0.046 Uiso 1 1 calc R
C18 C 0.12606(12) 0.6426(2) 0.54382(10) 0.0343(3) Uani 1 1 d .
H18A H 0.0788 0.5768 0.5707 0.041 Uiso 1 1 calc R
N1 N 0.23238(10) 0.61574(17) 0.56549(8) 0.0283(3) Uani 1 1 d .
P1 P 0.47811(3) 0.81523(5) 0.635702(19) 0.01939(8) Uani 1 1 d .
Se1 Se 0.449546(11) 1.098706(19) 0.619085(8) 0.02459(6) Uani 1 1 d .

loop_
_atom_site_aniso_label
_atom_site_aniso_U_11
_atom_site_aniso_U_22
_atom_site_aniso_U_33
_atom_site_aniso_U_23
_atom_site_aniso_U_13
_atom_site_aniso_U_12
C1 0.0191(6) 0.0178(6) 0.0281(7) -0.0008(5) 0.0015(5) 0.0001(5)
C2 0.0248(7) 0.0314(8) 0.0284(7) 0.0008(6) 0.0012(6) 0.0000(6)
C3 0.0260(7) 0.0401(9) 0.0371(8) 0.0072(7) -0.0045(6) -0.0007(7)
C4 0.0189(7) 0.0313(8) 0.0548(10) 0.0040(7) 0.0022(6) 0.0011(6)
C5 0.0258(7) 0.0389(9) 0.0477(9) -0.0054(8) 0.0128(7) 0.0024(7)
C6 0.0247(7) 0.0356(8) 0.0309(7) -0.0046(6) 0.0040(6) 0.0000(6)
C7 0.0174(6) 0.0245(7) 0.0216(6) -0.0013(5) 0.0006(5) -0.0011(5)
C8 0.0231(7) 0.0251(7) 0.0271(7) -0.0017(6) 0.0018(5) 0.0029(5)
C9 0.0239(7) 0.0375(8) 0.0267(7) -0.0033(6) 0.0061(5) 0.0035(6)
C10 0.0229(7) 0.0402(9) 0.0266(7) 0.0042(6) 0.0041(6) -0.0033(6)
C11 0.0285(7) 0.0268(8) 0.0367(8) 0.0050(6) 0.0047(6) -0.0009(6)
C12 0.0274(7) 0.0233(7) 0.0304(7) -0.0019(6) 0.0071(6) 0.0011(6)
C13 0.0225(6) 0.0255(7) 0.0243(7) -0.0063(5) 0.0021(5) -0.0016(5)
C14 0.0229(6) 0.0233(7) 0.0217(6) -0.0064(5) 0.0004(5) -0.0040(5)
C15 0.0329(8) 0.0328(8) 0.0268(7) 0.0002(6) 0.0003(6) -0.0046(6)
C16 0.0382(9) 0.0367(9) 0.0352(8) 0.0005(7) -0.0104(7) 0.0025(7)
C17 0.0234(7) 0.0402(9) 0.0464(9) -0.0101(8) -0.0065(7) 0.0004(7)
C18 0.0257(7) 0.0369(8) 0.0402(9) -0.0082(7) 0.0055(6) -0.0085(7)
N1 0.0261(6) 0.0276(7) 0.0301(6) -0.0016(5) 0.0020(5) -0.0056(5)
P1 0.01753(15) 0.01943(17) 0.02047(16) -0.00192(13) 0.00132(12) 0.00005(13)
Se1 0.02406(9) 0.01979(9) 0.02879(9) 0.00046(5) 0.00151(6) 0.00030(5)

loop_
_atom_type_symbol
_atom_type_description
_atom_type_scat_dispersion_real
_atom_type_scat_dispersion_imag
_atom_type_scat_source
C C 0.0033 0.0016 'International Tables Vol C Tables 4.2.6.8 and 6.1.1.4'
H H 0.0000 0.0000 'International Tables Vol C Tables 4.2.6.8 and 6.1.1.4'
N N 0.0061 0.0033 'International Tables Vol C Tables 4.2.6.8 and 6.1.1.4'
P P 0.1023 0.0942 'International Tables Vol C Tables 4.2.6.8 and 6.1.1.4'
Se Se -0.0929 2.2259 'International Tables Vol C Tables 4.2.6.8 and 6.1.1.4'

loop_
_geom_angle_atom_site_label_1
_geom_angle_atom_site_label_2
_geom_angle_atom_site_label_3
_geom_angle
C6 C1 C2 119.43(13)
C6 C1 P1 121.65(11)
C2 C1 P1 118.79(11)
C3 C2 C1 120.37(14)
C4 C3 C2 119.96(15)
C5 C4 C3 120.17(14)
C4 C5 C6 120.25(15)
C1 C6 C5 119.81(14)
C8 C7 C12 119.78(13)
C8 C7 P1 121.04(11)
C12 C7 P1 119.16(10)
C7 C8 C9 119.94(14)
C10 C9 C8 120.18(14)
C9 C10 C11 120.05(14)
C12 C11 C10 120.08(14)
C11 C12 C7 119.96(14)
C14 C13 P1 113.44(10)
N1 C14 C15 122.96(13)
N1 C14 C13 116.42(13)
C15 C14 C13 120.62(13)
C14 C15 C16 118.73(15)
C17 C16 C15 118.90(16)
C18 C17 C16 118.43(15)
N1 C18 C17 123.92(15)
C14 N1 C18 117.06(14)
C7 P1 C1 104.87(6)
C7 P1 C13 105.81(6)
C1 P1 C13 104.85(6)
C7 P1 Se1 113.49(5)
C1 P1 Se1 113.99(5)
C13 P1 Se1 112.97(5)

loop_
_geom_bond_atom_site_label_1
_geom_bond_atom_site_label_2
_geom_bond_distance
C1 C6 1.392(2)
C1 C2 1.394(2)
C1 P1 1.8146(13)
C2 C3 1.385(2)
C3 C4 1.384(2)
C4 C5 1.381(3)
C5 C6 1.393(2)
C7 C8 1.3868(19)
C7 C12 1.396(2)
C7 P1 1.8119(14)
C8 C9 1.391(2)
C9 C10 1.382(2)
C10 C11 1.389(2)
C11 C12 1.385(2)
C13 C14 1.5055(18)
C13 P1 1.8355(14)
C14 N1 1.3394(19)
C14 C15 1.387(2)
C15 C16 1.388(2)
C16 C17 1.378(3)
C17 C18 1.378(3)
C18 N1 1.342(2)
P1 Se1 2.1112(4)

loop_
_geom_torsion_atom_site_label_1
_geom_torsion_atom_site_label_2
_geom_torsion_atom_site_label_3
_geom_torsion_atom_site_label_4
_geom_torsion
C6 C1 C2 C3 -0.4(2)
P1 C1 C2 C3 -176.26(12)
C1 C2 C3 C4 -0.6(3)
C2 C3 C4 C5 0.8(3)
C3 C4 C5 C6 0.0(3)
C2 C1 C6 C5 1.2(2)
P1 C1 C6 C5 176.95(12)
C4 C5 C6 C1 -1.0(3)
C12 C7 C8 C9 -1.0(2)
P1 C7 C8 C9 177.28(11)
C7 C8 C9 C10 0.9(2)
C8 C9 C10 C11 -0.3(2)
C9 C10 C11 C12 -0.3(2)
C10 C11 C12 C7 0.2(2)
C8 C7 C12 C11 0.5(2)
P1 C7 C12 C11 -177.83(11)
P1 C13 C14 N1 -84.31(14)
P1 C13 C14 C15 96.27(14)
N1 C14 C15 C16 -0.6(2)
C13 C14 C15 C16 178.80(14)
C14 C15 C16 C17 0.8(2)
C15 C16 C17 C18 -0.5(3)
C16 C17 C18 N1 0.0(3)
C15 C14 N1 C18 0.1(2)
C13 C14 N1 C18 -179.33(13)
C17 C18 N1 C14 0.2(2)
C8 C7 P1 C1 128.72(11)
C12 C7 P1 C1 -53.00(12)
C8 C7 P1 C13 -120.75(12)
C12 C7 P1 C13 57.53(12)
C8 C7 P1 Se1 3.68(12)
C12 C7 P1 Se1 -178.04(9)
C6 C1 P1 C7 147.15(12)
C2 C1 P1 C7 -37.10(13)
C6 C1 P1 C13 35.93(14)
C2 C1 P1 C13 -148.32(12)
C6 C1 P1 Se1 -88.13(12)
C2 C1 P1 Se1 87.62(12)
C14 C13 P1 C7 70.18(12)
C14 C13 P1 C1 -179.27(10)
C14 C13 P1 Se1 -54.57(11)
